data_7000651
loop_
_publ_author_name
'Ochiai, Mitsuyoshi'
'Hashimoto, Hisako'
'Tobita, Hiromi'

_publ_section_title
;
 Reactions of a hydrido(hydrosilylene)ruthenium complex with carbonyl
 compounds
;
_journal_issue 10
_journal_name_full 'Dalton Transactions'
_journal_page_first 1812
_journal_page_last 1814
_journal_paper_doi 10.1039/b819229b
_journal_year 2009
_chemical_formula_moiety 'C34 H54 O2 Ru Si4'
_chemical_formula_sum 'C34 H54 O2 Ru Si4'
_chemical_formula_weight 708.20
_chemical_name_systematic
;
?
;
_space_group_IT_number 2
_symmetry_cell_setting triclinic
_symmetry_space_group_name_Hall '-P 1'
_symmetry_space_group_name_H-M 'P -1'
_atom_sites_solution_hydrogens geom
_atom_sites_solution_primary direct
_atom_sites_solution_secondary difmap
_audit_creation_method SHELXL-97
_cell_angle_alpha 75.303(5)
_cell_angle_beta 79.313(5)
_cell_angle_gamma 87.413(3)
_cell_formula_units_Z 4
_cell_length_a 9.6657(4)
_cell_length_b 19.8503(16)
_cell_length_c 20.2818(17)
_cell_measurement_reflns_used 19708
_cell_measurement_temperature 150(2)
_cell_measurement_theta_max 27.5
_cell_measurement_theta_min 1.1
_cell_volume 3698.8(5)
_computing_cell_refinement PROCESS-AUTO
_computing_data_collection PROCESS-AUTO
_computing_data_reduction 'teXsan Ver. 1.11'
_computing_molecular_graphics ORTEP
_computing_structure_refinement 'SHELXL-97 (Sheldrick, 1997)'
_computing_structure_solution 'SHELXS-97 (Sheldrick, 1990)'
_diffrn_ambient_temperature 150(2)
_diffrn_detector_area_resol_mean 10.00
_diffrn_measured_fraction_theta_full 0.830
_diffrn_measured_fraction_theta_max 0.830
_diffrn_measurement_device_type 'Rigaku RAXIS-RAPID Imaging Plate'
_diffrn_measurement_method \w
_diffrn_radiation_monochromator graphite
_diffrn_radiation_source 'fine-focus sealed tube'
_diffrn_radiation_type MoK\a
_diffrn_radiation_wavelength 0.71069
_diffrn_reflns_av_R_equivalents 0.0703
_diffrn_reflns_av_sigmaI/netI 0.0566
_diffrn_reflns_limit_h_max 11
_diffrn_reflns_limit_h_min -12
_diffrn_reflns_limit_k_max 25
_diffrn_reflns_limit_k_min -25
_diffrn_reflns_limit_l_max 26
_diffrn_reflns_limit_l_min -26
_diffrn_reflns_number 27413
_diffrn_reflns_theta_full 27.48
_diffrn_reflns_theta_max 27.48
_diffrn_reflns_theta_min 1.06
_exptl_absorpt_coefficient_mu 0.581
_exptl_absorpt_correction_T_max 0.8360
_exptl_absorpt_correction_T_min 0.8138
_exptl_absorpt_correction_type integration
_exptl_absorpt_process_details 'NUMABS (Higashi, 1999)'
_exptl_crystal_colour yellow
_exptl_crystal_density_diffrn 1.272
_exptl_crystal_density_method 'not measured'
_exptl_crystal_description block
_exptl_crystal_F_000 1496
_exptl_crystal_size_max 0.37
_exptl_crystal_size_mid 0.37
_exptl_crystal_size_min 0.32
_refine_diff_density_max 6.823
_refine_diff_density_min -2.224
_refine_diff_density_rms 0.250
_refine_ls_extinction_method none
_refine_ls_goodness_of_fit_ref 1.190
_refine_ls_hydrogen_treatment constr
_refine_ls_matrix_type full
_refine_ls_number_parameters 767
_refine_ls_number_reflns 14088
_refine_ls_number_restraints 0
_refine_ls_restrained_S_all 1.190
_refine_ls_R_factor_all 0.1482
_refine_ls_R_factor_gt 0.1316
_refine_ls_shift/su_max 0.000
_refine_ls_shift/su_mean 0.000
_refine_ls_structure_factor_coef Fsqd
_refine_ls_weighting_details 'calc w=1/[\s^2^(Fo^2^)+(0.0834P)^2^+99.7863P] where P=(Fo^2^+2Fc^2^)/3'
_refine_ls_weighting_scheme calc
_refine_ls_wR_factor_gt 0.3149
_refine_ls_wR_factor_ref 0.3256
_reflns_number_gt 12097
_reflns_number_total 14088
_reflns_threshold_expression >2sigma(I)
_cod_data_source_file b819229b.txt
_cod_data_source_block ochiai30
_cod_original_sg_symbol_H-M 'P -1 '
_cod_database_code 7000651

loop_
_symmetry_equiv_pos_as_xyz
'x, y, z'
'-x, -y, -z'

loop_
_atom_site_label
_atom_site_type_symbol
_atom_site_fract_x
_atom_site_fract_y
_atom_site_fract_z
_atom_site_U_iso_or_equiv
_atom_site_adp_type
_atom_site_occupancy
_atom_site_symmetry_multiplicity
_atom_site_calc_flag
_atom_site_refinement_flags
_atom_site_disorder_assembly
_atom_site_disorder_group
Ru1 Ru 0.11446(10) 0.27843(5) 0.16589(4) 0.0221(2) Uani 1 1 d . . .
Si1 Si 0.1827(3) 0.23979(16) 0.07050(14) 0.0194(6) Uani 1 1 d . . .
Si2 Si 0.1537(4) 0.10256(17) 0.02873(17) 0.0268(7) Uani 1 1 d . . .
Si3 Si 0.3602(4) 0.10811(17) 0.12888(17) 0.0274(7) Uani 1 1 d . . .
Si4 Si 0.4291(4) 0.19883(18) -0.02503(17) 0.0286(7) Uani 1 1 d . . .
O1 O 0.1616(9) 0.2847(4) -0.0074(4) 0.0245(17) Uani 1 1 d . . .
O2 O 0.3519(13) 0.3803(6) 0.1207(5) 0.061(3) Uani 1 1 d . . .
C1 C 0.1116(12) 0.3558(6) -0.0223(5) 0.024(2) Uani 1 1 d . . .
H1 H 0.0784 0.3686 0.0227 0.029 Uiso 1 1 calc R . .
C2 C -0.0100(11) 0.3638(6) -0.0606(5) 0.025(2) Uani 1 1 d . . .
C3 C -0.0279(14) 0.3244(7) -0.1049(6) 0.031(3) Uani 1 1 d . . .
H2 H 0.0371 0.2879 -0.1101 0.037 Uiso 1 1 calc R . .
C4 C -0.1353(14) 0.3351(7) -0.1418(7) 0.034(3) Uani 1 1 d . . .
H3 H -0.1459 0.3060 -0.1712 0.041 Uiso 1 1 calc R . .
C5 C -0.2302(13) 0.3904(7) -0.1356(6) 0.031(3) Uani 1 1 d . . .
H4 H -0.3037 0.4001 -0.1619 0.037 Uiso 1 1 calc R . .
C6 C -0.2146(14) 0.4296(7) -0.0913(7) 0.037(3) Uani 1 1 d . . .
H5 H -0.2802 0.4658 -0.0857 0.044 Uiso 1 1 calc R . .
C7 C -0.1054(13) 0.4182(6) -0.0541(6) 0.027(2) Uani 1 1 d . . .
H6 H -0.0952 0.4471 -0.0245 0.032 Uiso 1 1 calc R . .
C8 C 0.2333(12) 0.4043(6) -0.0636(6) 0.023(2) Uani 1 1 d . . .
C9 C 0.2897(14) 0.4037(6) -0.1322(6) 0.031(3) Uani 1 1 d . . .
H7 H 0.2540 0.3720 -0.1530 0.037 Uiso 1 1 calc R . .
C10 C 0.3958(13) 0.4484(7) -0.1694(7) 0.033(3) Uani 1 1 d . . .
H8 H 0.4320 0.4488 -0.2163 0.040 Uiso 1 1 calc R . .
C11 C 0.4500(14) 0.4932(7) -0.1385(8) 0.039(3) Uani 1 1 d . . .
H9 H 0.5269 0.5226 -0.1639 0.047 Uiso 1 1 calc R . .
C12 C 0.3954(16) 0.4962(7) -0.0720(8) 0.041(3) Uani 1 1 d . . .
H10 H 0.4306 0.5290 -0.0522 0.049 Uiso 1 1 calc R . .
C13 C 0.2870(14) 0.4503(6) -0.0337(6) 0.028(2) Uani 1 1 d . . .
H11 H 0.2501 0.4508 0.0130 0.034 Uiso 1 1 calc R . .
C14 C 0.2798(12) 0.1618(6) 0.0509(5) 0.021(2) Uani 1 1 d . . .
C15 C 0.0593(18) 0.0367(8) 0.1084(8) 0.053(4) Uani 1 1 d . . .
H12 H 0.0207 0.0606 0.1446 0.079 Uiso 1 1 calc R . .
H13 H 0.1262 0.0010 0.1258 0.079 Uiso 1 1 calc R . .
H14 H -0.0174 0.0147 0.0959 0.079 Uiso 1 1 calc R . .
C16 C 0.2448(17) 0.0494(9) -0.0296(9) 0.054(4) Uani 1 1 d . . .
H15 H 0.1827 0.0114 -0.0290 0.080 Uiso 1 1 calc R . .
H16 H 0.3312 0.0298 -0.0136 0.080 Uiso 1 1 calc R . .
H17 H 0.2685 0.0788 -0.0769 0.080 Uiso 1 1 calc R . .
C17 C 0.0075(18) 0.1482(8) -0.0111(13) 0.074(7) Uani 1 1 d . . .
H18 H 0.0456 0.1801 -0.0557 0.112 Uiso 1 1 calc R . .
H19 H -0.0463 0.1748 0.0197 0.112 Uiso 1 1 calc R . .
H20 H -0.0543 0.1141 -0.0185 0.112 Uiso 1 1 calc R . .
C18 C 0.2360(16) 0.0824(7) 0.2148(7) 0.040(3) Uani 1 1 d . . .
H21 H 0.2298 0.0315 0.2303 0.060 Uiso 1 1 calc R . .
H22 H 0.1425 0.1017 0.2094 0.060 Uiso 1 1 calc R . .
H23 H 0.2714 0.1006 0.2491 0.060 Uiso 1 1 calc R . .
C19 C 0.5101(15) 0.1538(8) 0.1455(8) 0.042(3) Uani 1 1 d . . .
H24 H 0.5410 0.1266 0.1877 0.063 Uiso 1 1 calc R . .
H25 H 0.4795 0.2000 0.1513 0.063 Uiso 1 1 calc R . .
H26 H 0.5883 0.1587 0.1062 0.063 Uiso 1 1 calc R . .
C20 C 0.4326(17) 0.0230(7) 0.1146(8) 0.043(3) Uani 1 1 d . . .
H27 H 0.4912 0.0306 0.0684 0.064 Uiso 1 1 calc R . .
H28 H 0.3548 -0.0085 0.1181 0.064 Uiso 1 1 calc R . .
H29 H 0.4898 0.0022 0.1497 0.064 Uiso 1 1 calc R . .
C21 C 0.4988(14) 0.2789(8) -0.0118(7) 0.040(3) Uani 1 1 d . . .
H30 H 0.4464 0.3194 -0.0333 0.061 Uiso 1 1 calc R . .
H31 H 0.5987 0.2843 -0.0330 0.061 Uiso 1 1 calc R . .
H32 H 0.4882 0.2754 0.0380 0.061 Uiso 1 1 calc R . .
C22 C 0.3719(17) 0.2194(7) -0.1111(6) 0.039(3) Uani 1 1 d . . .
H33 H 0.4521 0.2377 -0.1477 0.058 Uiso 1 1 calc R . .
H34 H 0.2969 0.2544 -0.1119 0.058 Uiso 1 1 calc R . .
H35 H 0.3367 0.1770 -0.1187 0.058 Uiso 1 1 calc R . .
C23 C 0.5830(15) 0.1375(8) -0.0351(8) 0.046(3) Uani 1 1 d . . .
H36 H 0.5500 0.0943 -0.0423 0.069 Uiso 1 1 calc R . .
H37 H 0.6249 0.1267 0.0068 0.069 Uiso 1 1 calc R . .
H38 H 0.6539 0.1596 -0.0751 0.069 Uiso 1 1 calc R . .
C24 C 0.2620(14) 0.3402(7) 0.1364(6) 0.032(3) Uani 1 1 d . . .
C25 C -0.1239(13) 0.2905(7) 0.1747(6) 0.030(3) Uani 1 1 d . . .
C26 C -0.0724(14) 0.3453(7) 0.1957(7) 0.036(3) Uani 1 1 d . . .
C27 C -0.0061(15) 0.3153(8) 0.2564(7) 0.040(3) Uani 1 1 d . . .
C28 C -0.0218(14) 0.2430(8) 0.2715(6) 0.037(3) Uani 1 1 d . . .
C29 C -0.0913(13) 0.2246(7) 0.2227(7) 0.033(3) Uani 1 1 d . . .
C30 C -0.2149(15) 0.2961(9) 0.1216(8) 0.047(4) Uani 1 1 d . . .
H39 H -0.3132 0.2875 0.1447 0.070 Uiso 1 1 calc R . .
H40 H -0.1853 0.2615 0.0949 0.070 Uiso 1 1 calc R . .
H41 H -0.2060 0.3429 0.0904 0.070 Uiso 1 1 calc R . .
C31 C -0.0941(19) 0.4213(8) 0.1665(10) 0.059(5) Uani 1 1 d . . .
H42 H -0.1172 0.4287 0.1201 0.088 Uiso 1 1 calc R . .
H43 H -0.0078 0.4468 0.1635 0.088 Uiso 1 1 calc R . .
H44 H -0.1717 0.4382 0.1967 0.088 Uiso 1 1 calc R . .
C32 C 0.0467(18) 0.3560(11) 0.2983(9) 0.061(5) Uani 1 1 d . . .
H45 H -0.0290 0.3620 0.3358 0.092 Uiso 1 1 calc R . .
H46 H 0.0787 0.4018 0.2688 0.092 Uiso 1 1 calc R . .
H47 H 0.1255 0.3313 0.3181 0.092 Uiso 1 1 calc R . .
C33 C 0.0189(17) 0.1917(10) 0.3344(7) 0.056(5) Uani 1 1 d . . .
H48 H 0.1113 0.2044 0.3410 0.084 Uiso 1 1 calc R . .
H49 H 0.0232 0.1446 0.3272 0.084 Uiso 1 1 calc R . .
H50 H -0.0515 0.1929 0.3756 0.084 Uiso 1 1 calc R . .
C34 C -0.1442(16) 0.1541(7) 0.2262(9) 0.047(4) Uani 1 1 d . . .
H51 H -0.0691 0.1198 0.2342 0.070 Uiso 1 1 calc R . .
H52 H -0.1735 0.1544 0.1824 0.070 Uiso 1 1 calc R . .
H53 H -0.2247 0.1418 0.2643 0.070 Uiso 1 1 calc R . .
Ru2 Ru 0.38307(10) 0.27024(5) 0.44844(4) 0.0239(2) Uani 1 1 d . . .
Si5 Si 0.3152(3) 0.23103(16) 0.56330(15) 0.0200(6) Uani 1 1 d . . .
Si6 Si 0.0690(4) 0.18857(19) 0.67992(17) 0.0313(7) Uani 1 1 d . . .
Si7 Si 0.3416(4) 0.09216(19) 0.67580(18) 0.0317(7) Uani 1 1 d . . .
Si8 Si 0.1387(4) 0.09868(18) 0.57100(17) 0.0301(7) Uani 1 1 d . . .
O3 O 0.3360(9) 0.2783(4) 0.6178(4) 0.0234(16) Uani 1 1 d . . .
O4 O 0.1441(14) 0.3728(6) 0.4435(6) 0.057(3) Uani 1 1 d . . .
C35 C 0.3867(13) 0.3491(6) 0.5954(6) 0.025(2) Uani 1 1 d . . .
H54 H 0.4193 0.3604 0.5440 0.029 Uiso 1 1 calc R . .
C36 C 0.5090(12) 0.3597(6) 0.6285(6) 0.024(2) Uani 1 1 d . . .
C37 C 0.6004(13) 0.4137(7) 0.5954(7) 0.034(3) Uani 1 1 d . . .
H55 H 0.5889 0.4417 0.5512 0.040 Uiso 1 1 calc R . .
C38 C 0.7107(14) 0.4281(7) 0.6261(7) 0.035(3) Uani 1 1 d . . .
H56 H 0.7739 0.4653 0.6024 0.042 Uiso 1 1 calc R . .
C39 C 0.7276(13) 0.3884(7) 0.6902(7) 0.031(3) Uani 1 1 d . . .
H57 H 0.8015 0.3987 0.7112 0.037 Uiso 1 1 calc R . .
C40 C 0.6355(13) 0.3325(8) 0.7247(6) 0.037(3) Uani 1 1 d . . .
H58 H 0.6482 0.3039 0.7684 0.044 Uiso 1 1 calc R . .
C41 C 0.5254(14) 0.3198(7) 0.6938(6) 0.032(3) Uani 1 1 d . . .
H59 H 0.4606 0.2833 0.7176 0.038 Uiso 1 1 calc R . .
C42 C 0.2695(13) 0.3982(6) 0.6111(6) 0.027(2) Uani 1 1 d . . .
C43 C 0.2085(13) 0.3974(6) 0.6794(6) 0.029(2) Uani 1 1 d . . .
H60 H 0.2404 0.3651 0.7167 0.034 Uiso 1 1 calc R . .
C44 C 0.0992(14) 0.4446(7) 0.6930(7) 0.034(3) Uani 1 1 d . . .
H61 H 0.0577 0.4445 0.7394 0.041 Uiso 1 1 calc R . .
C45 C 0.0536(15) 0.4911(7) 0.6376(9) 0.042(3) Uani 1 1 d . . .
H62 H -0.0211 0.5222 0.6464 0.051 Uiso 1 1 calc R . .
C46 C 0.1136(15) 0.4931(7) 0.5711(8) 0.040(3) Uani 1 1 d . . .
H63 H 0.0824 0.5263 0.5342 0.048 Uiso 1 1 calc R . .
C47 C 0.2182(14) 0.4477(6) 0.5570(7) 0.032(3) Uani 1 1 d . . .
H64 H 0.2576 0.4492 0.5102 0.038 Uiso 1 1 calc R . .
C48 C 0.2191(13) 0.1509(6) 0.6224(5) 0.026(2) Uani 1 1 d . . .
C49 C 0.1249(17) 0.2110(8) 0.7559(6) 0.042(3) Uani 1 1 d . . .
H65 H 0.0600 0.2455 0.7715 0.063 Uiso 1 1 calc R . .
H66 H 0.2205 0.2303 0.7420 0.063 Uiso 1 1 calc R . .
H67 H 0.1232 0.1689 0.7938 0.063 Uiso 1 1 calc R . .
C50 C -0.0857(18) 0.1297(8) 0.7207(8) 0.050(4) Uani 1 1 d . . .
H68 H -0.0539 0.0856 0.7481 0.075 Uiso 1 1 calc R . .
H69 H -0.1311 0.1206 0.6844 0.075 Uiso 1 1 calc R . .
H70 H -0.1531 0.1520 0.7510 0.075 Uiso 1 1 calc R . .
C51 C -0.0027(16) 0.2691(9) 0.6265(8) 0.048(4) Uani 1 1 d . . .
H71 H -0.0072 0.2623 0.5807 0.071 Uiso 1 1 calc R . .
H72 H 0.0590 0.3087 0.6212 0.071 Uiso 1 1 calc R . .
H73 H -0.0973 0.2783 0.6496 0.071 Uiso 1 1 calc R . .
C52 C 0.4432(19) 0.0295(9) 0.6285(9) 0.057(4) Uani 1 1 d . . .
H74 H 0.4908 0.0554 0.5827 0.085 Uiso 1 1 calc R . .
H75 H 0.3781 -0.0044 0.6232 0.085 Uiso 1 1 calc R . .
H76 H 0.5134 0.0050 0.6551 0.085 Uiso 1 1 calc R . .
C53 C 0.247(2) 0.0341(8) 0.7596(7) 0.053(4) Uani 1 1 d . . .
H77 H 0.3107 -0.0029 0.7779 0.079 Uiso 1 1 calc R . .
H78 H 0.1642 0.0134 0.7510 0.079 Uiso 1 1 calc R . .
H79 H 0.2173 0.0619 0.7935 0.079 Uiso 1 1 calc R . .
C54 C 0.4790(18) 0.1411(8) 0.6985(11) 0.058(5) Uani 1 1 d . . .
H80 H 0.5288 0.1090 0.7315 0.087 Uiso 1 1 calc R . .
H81 H 0.4341 0.1778 0.7194 0.087 Uiso 1 1 calc R . .
H82 H 0.5461 0.1620 0.6564 0.087 Uiso 1 1 calc R . .
C55 C 0.2646(17) 0.0727(7) 0.5001(7) 0.042(3) Uani 1 1 d . . .
H83 H 0.2396 0.0263 0.4974 0.064 Uiso 1 1 calc R . .
H84 H 0.3604 0.0719 0.5098 0.064 Uiso 1 1 calc R . .
H85 H 0.2598 0.1064 0.4559 0.064 Uiso 1 1 calc R . .
C56 C -0.0076(16) 0.1446(8) 0.5317(8) 0.047(4) Uani 1 1 d . . .
H86 H -0.0225 0.1249 0.4938 0.071 Uiso 1 1 calc R . .
H87 H 0.0155 0.1942 0.5134 0.071 Uiso 1 1 calc R . .
H88 H -0.0936 0.1391 0.5669 0.071 Uiso 1 1 calc R . .
C57 C 0.0654(16) 0.0129(7) 0.6266(8) 0.044(3) Uani 1 1 d . . .
H89 H 0.0004 0.0204 0.6673 0.066 Uiso 1 1 calc R . .
H90 H 0.1426 -0.0174 0.6417 0.066 Uiso 1 1 calc R . .
H91 H 0.0150 -0.0093 0.6000 0.066 Uiso 1 1 calc R . .
C58 C 0.2365(15) 0.3328(8) 0.4472(6) 0.037(3) Uani 1 1 d . . .
C59 C 0.5074(15) 0.3092(9) 0.3401(6) 0.045(4) Uani 1 1 d . . .
C60 C 0.5184(14) 0.2366(9) 0.3597(7) 0.043(4) Uani 1 1 d . . .
C61 C 0.5878(14) 0.2164(7) 0.4177(6) 0.034(3) Uani 1 1 d . . .
C62 C 0.6212(13) 0.2819(7) 0.4322(6) 0.030(3) Uani 1 1 d . . .
C63 C 0.5712(13) 0.3387(7) 0.3843(6) 0.033(3) Uani 1 1 d . . .
C64 C 0.448(2) 0.3513(10) 0.2774(7) 0.064(5) Uani 1 1 d . . .
H92 H 0.5226 0.3605 0.2363 0.096 Uiso 1 1 calc R . .
H93 H 0.4105 0.3956 0.2861 0.096 Uiso 1 1 calc R . .
H94 H 0.3720 0.3248 0.2694 0.096 Uiso 1 1 calc R . .
C65 C 0.4728(17) 0.1859(10) 0.3234(8) 0.056(5) Uani 1 1 d . . .
H95 H 0.5305 0.1928 0.2770 0.084 Uiso 1 1 calc R . .
H96 H 0.3735 0.1938 0.3194 0.084 Uiso 1 1 calc R . .
H97 H 0.4848 0.1381 0.3502 0.084 Uiso 1 1 calc R . .
C66 C 0.6396(17) 0.1451(9) 0.4484(9) 0.055(4) Uani 1 1 d . . .
H98 H 0.5640 0.1111 0.4566 0.083 Uiso 1 1 calc R . .
H99 H 0.6687 0.1443 0.4923 0.083 Uiso 1 1 calc R . .
H100 H 0.7201 0.1332 0.4162 0.083 Uiso 1 1 calc R . .
C67 C 0.7115(14) 0.2863(9) 0.4835(8) 0.046(4) Uani 1 1 d . . .
H101 H 0.8107 0.2890 0.4611 0.069 Uiso 1 1 calc R . .
H102 H 0.6964 0.2448 0.5224 0.069 Uiso 1 1 calc R . .
H103 H 0.6864 0.3279 0.5007 0.069 Uiso 1 1 calc R . .
C68 C 0.591(2) 0.4148(8) 0.3768(11) 0.071(6) Uani 1 1 d . . .
H104 H 0.6579 0.4341 0.3340 0.106 Uiso 1 1 calc R . .
H105 H 0.6288 0.4213 0.4165 0.106 Uiso 1 1 calc R . .
H106 H 0.5009 0.4388 0.3749 0.106 Uiso 1 1 calc R . .

loop_
_atom_site_aniso_label
_atom_site_aniso_U_11
_atom_site_aniso_U_22
_atom_site_aniso_U_33
_atom_site_aniso_U_23
_atom_site_aniso_U_13
_atom_site_aniso_U_12
Ru1 0.0247(5) 0.0246(4) 0.0175(4) -0.0067(3) -0.0028(3) -0.0001(4)
Si1 0.0206(14) 0.0217(14) 0.0157(12) -0.0043(11) -0.0029(10) -0.0011(13)
Si2 0.0289(17) 0.0201(14) 0.0323(16) -0.0057(13) -0.0086(13) -0.0020(14)
Si3 0.0313(17) 0.0233(15) 0.0291(16) -0.0075(13) -0.0097(13) 0.0068(14)
Si4 0.0274(17) 0.0312(17) 0.0251(15) -0.0080(13) 0.0014(13) 0.0013(15)
O1 0.034(4) 0.025(4) 0.013(3) -0.001(3) -0.008(3) 0.004(4)
O2 0.078(8) 0.070(8) 0.036(5) -0.005(5) -0.011(5) -0.042(7)
C1 0.028(6) 0.026(5) 0.019(5) -0.004(4) -0.011(4) 0.002(5)
C2 0.019(5) 0.034(6) 0.019(5) -0.003(5) -0.005(4) 0.001(5)
C3 0.033(6) 0.030(6) 0.034(6) -0.012(5) -0.009(5) 0.002(6)
C4 0.034(7) 0.042(7) 0.033(6) -0.019(6) -0.008(5) 0.004(6)
C5 0.026(6) 0.031(6) 0.035(6) -0.006(5) -0.011(5) 0.010(6)
C6 0.028(6) 0.039(7) 0.043(7) -0.008(6) -0.012(6) 0.009(6)
C7 0.029(6) 0.026(6) 0.028(5) -0.008(5) -0.010(5) 0.004(5)
C8 0.023(5) 0.018(5) 0.028(5) -0.001(4) -0.011(4) 0.010(5)
C9 0.038(7) 0.025(6) 0.024(5) 0.000(5) -0.003(5) 0.010(6)
C10 0.024(6) 0.034(7) 0.035(6) 0.003(5) -0.005(5) 0.006(6)
C11 0.026(7) 0.022(6) 0.057(8) 0.013(6) -0.008(6) 0.001(6)
C12 0.048(8) 0.027(6) 0.050(8) -0.004(6) -0.022(7) -0.006(6)
C13 0.038(7) 0.016(5) 0.031(6) -0.002(4) -0.017(5) 0.017(5)
C14 0.031(6) 0.019(5) 0.015(4) -0.001(4) -0.012(4) 0.006(5)
C15 0.061(10) 0.045(8) 0.055(9) -0.017(7) -0.006(8) -0.025(8)
C16 0.050(9) 0.062(10) 0.060(10) -0.037(8) -0.004(7) -0.015(8)
C17 0.048(10) 0.023(7) 0.16(2) -0.003(10) -0.066(12) 0.002(7)
C18 0.054(9) 0.031(6) 0.028(6) -0.002(5) 0.003(6) 0.005(7)
C19 0.039(8) 0.040(7) 0.057(9) -0.022(7) -0.022(7) 0.012(7)
C20 0.054(9) 0.035(7) 0.045(8) -0.015(6) -0.022(7) 0.018(7)
C21 0.028(7) 0.046(8) 0.042(7) -0.012(6) 0.009(5) -0.006(7)
C22 0.065(9) 0.029(6) 0.018(5) -0.007(5) 0.000(6) 0.011(7)
C23 0.036(8) 0.047(8) 0.052(9) -0.016(7) -0.001(6) 0.010(7)
C24 0.040(7) 0.034(6) 0.025(5) -0.005(5) -0.008(5) -0.015(6)
C25 0.023(6) 0.035(7) 0.029(6) -0.006(5) -0.003(5) 0.007(6)
C26 0.029(7) 0.025(6) 0.050(8) -0.009(6) -0.001(6) 0.012(6)
C27 0.034(7) 0.052(8) 0.036(7) -0.024(6) 0.006(5) 0.003(7)
C28 0.032(7) 0.059(9) 0.019(5) -0.009(6) 0.002(5) -0.001(7)
C29 0.024(6) 0.039(7) 0.038(7) -0.019(6) 0.003(5) 0.002(6)
C30 0.028(7) 0.061(10) 0.054(9) -0.011(8) -0.016(6) -0.001(7)
C31 0.049(10) 0.031(7) 0.091(13) -0.015(8) -0.003(9) 0.017(8)
C32 0.047(9) 0.090(14) 0.064(11) -0.055(10) -0.004(8) 0.010(10)
C33 0.049(9) 0.084(13) 0.023(6) 0.006(7) -0.004(6) -0.009(9)
C34 0.039(8) 0.029(7) 0.068(10) -0.004(7) -0.006(7) -0.014(7)
Ru2 0.0266(5) 0.0284(5) 0.0172(4) -0.0072(3) -0.0030(3) 0.0015(4)
Si5 0.0186(14) 0.0241(14) 0.0186(13) -0.0081(11) -0.0038(11) 0.0023(13)
Si6 0.0299(17) 0.0354(18) 0.0269(16) -0.0086(14) 0.0002(13) 0.0002(16)
Si7 0.0350(18) 0.0286(17) 0.0330(17) -0.0055(14) -0.0134(14) 0.0030(16)
Si8 0.0360(19) 0.0275(16) 0.0274(16) -0.0043(13) -0.0093(14) -0.0049(15)
O3 0.033(4) 0.020(4) 0.020(3) -0.009(3) -0.004(3) 0.001(3)
O4 0.083(9) 0.050(6) 0.055(7) -0.034(6) -0.037(6) 0.035(7)
C35 0.033(6) 0.017(5) 0.021(5) -0.001(4) -0.003(4) -0.003(5)
C36 0.027(6) 0.022(5) 0.021(5) -0.007(4) -0.002(4) 0.004(5)
C37 0.030(6) 0.037(7) 0.034(6) -0.007(5) -0.007(5) -0.009(6)
C38 0.029(6) 0.038(7) 0.034(6) -0.002(5) -0.006(5) -0.015(6)
C39 0.025(6) 0.032(6) 0.038(6) -0.010(5) -0.008(5) -0.004(5)
C40 0.028(6) 0.056(9) 0.021(5) 0.002(6) -0.005(5) -0.002(7)
C41 0.039(7) 0.033(6) 0.026(6) -0.008(5) -0.011(5) -0.001(6)
C42 0.032(6) 0.021(5) 0.032(6) -0.009(5) -0.014(5) -0.004(5)
C43 0.027(6) 0.023(5) 0.036(6) -0.008(5) -0.006(5) 0.006(5)
C44 0.036(7) 0.030(6) 0.039(7) -0.015(5) -0.007(5) 0.007(6)
C45 0.036(7) 0.020(6) 0.078(10) -0.023(7) -0.013(7) 0.004(6)
C46 0.038(7) 0.032(7) 0.055(8) -0.011(6) -0.021(6) -0.004(6)
C47 0.040(7) 0.027(6) 0.032(6) -0.007(5) -0.015(5) 0.001(6)
C48 0.031(6) 0.029(6) 0.018(5) -0.004(4) -0.002(4) -0.013(5)
C49 0.055(9) 0.046(8) 0.024(6) -0.012(6) -0.002(6) 0.006(7)
C50 0.057(10) 0.043(8) 0.036(7) 0.006(6) 0.009(7) -0.011(8)
C51 0.037(8) 0.061(10) 0.047(8) -0.024(8) 0.002(6) -0.003(8)
C52 0.061(11) 0.055(10) 0.054(10) -0.014(8) -0.018(8) 0.024(9)
C53 0.071(11) 0.042(8) 0.033(7) 0.011(6) -0.007(7) 0.000(8)
C54 0.056(10) 0.039(8) 0.093(13) -0.020(9) -0.050(10) 0.017(8)
C55 0.060(9) 0.034(7) 0.037(7) -0.018(6) -0.003(6) -0.005(7)
C56 0.043(8) 0.055(9) 0.047(8) -0.004(7) -0.024(7) -0.011(8)
C57 0.046(8) 0.033(7) 0.054(8) -0.010(6) -0.007(7) -0.011(7)
C58 0.047(8) 0.046(8) 0.025(6) -0.017(6) -0.018(5) 0.020(7)
C59 0.039(8) 0.065(10) 0.017(5) 0.005(6) 0.004(5) 0.008(8)
C60 0.032(7) 0.071(10) 0.031(6) -0.029(7) 0.003(5) 0.009(8)
C61 0.034(7) 0.037(7) 0.031(6) -0.014(5) -0.001(5) -0.001(6)
C62 0.027(6) 0.032(6) 0.031(6) -0.010(5) 0.001(5) -0.002(6)
C63 0.026(6) 0.033(7) 0.031(6) 0.004(5) 0.000(5) 0.004(6)
C64 0.075(12) 0.073(12) 0.024(7) 0.013(7) 0.000(7) 0.018(11)
C65 0.046(9) 0.090(13) 0.049(9) -0.051(9) -0.006(7) 0.010(9)
C66 0.036(8) 0.062(10) 0.067(11) -0.021(9) -0.010(7) 0.034(8)
C67 0.024(6) 0.065(10) 0.052(8) -0.022(8) -0.008(6) 0.000(7)
C68 0.076(13) 0.028(8) 0.093(14) 0.001(8) 0.005(11) -0.021(9)

loop_
_atom_type_symbol
_atom_type_description
_atom_type_scat_dispersion_real
_atom_type_scat_dispersion_imag
_atom_type_scat_source
C C 0.0033 0.0016 'International Tables Vol C Tables 4.2.6.8 and 6.1.1.4'
H H 0.0000 0.0000 'International Tables Vol C Tables 4.2.6.8 and 6.1.1.4'
O O 0.0106 0.0060 'International Tables Vol C Tables 4.2.6.8 and 6.1.1.4'
Si Si 0.0817 0.0704 'International Tables Vol C Tables 4.2.6.8 and 6.1.1.4'
Ru Ru -1.2594 0.8363 'International Tables Vol C Tables 4.2.6.8 and 6.1.1.4'

loop_
_geom_angle_atom_site_label_1
_geom_angle_atom_site_label_2
_geom_angle_atom_site_label_3
_geom_angle
_geom_angle_site_symmetry_1
_geom_angle_site_symmetry_3
_geom_angle_publ_flag
C24 Ru1 Si1 89.0(4) . . ?
C24 Ru1 C27 101.2(5) . . ?
Si1 Ru1 C27 166.3(4) . . ?
C24 Ru1 C28 129.9(5) . . ?
Si1 Ru1 C28 138.6(4) . . ?
C27 Ru1 C28 36.1(5) . . ?
C24 Ru1 C29 162.6(5) . . ?
Si1 Ru1 C29 107.5(3) . . ?
C27 Ru1 C29 61.6(5) . . ?
C28 Ru1 C29 36.6(5) . . ?
C24 Ru1 C26 103.5(6) . . ?
Si1 Ru1 C26 130.8(4) . . ?
C27 Ru1 C26 38.0(5) . . ?
C28 Ru1 C26 61.3(5) . . ?
C29 Ru1 C26 61.6(5) . . ?
C24 Ru1 C25 133.6(6) . . ?
Si1 Ru1 C25 104.4(3) . . ?
C27 Ru1 C25 61.9(5) . . ?
C28 Ru1 C25 61.6(5) . . ?
C29 Ru1 C25 37.9(5) . . ?
C26 Ru1 C25 35.9(5) . . ?
O1 Si1 C14 101.6(4) . . ?
O1 Si1 Ru1 123.2(3) . . ?
C14 Si1 Ru1 135.0(3) . . ?
C17 Si2 C16 107.3(10) . . ?
C17 Si2 C15 103.2(9) . . ?
C16 Si2 C15 105.0(8) . . ?
C17 Si2 C14 114.8(6) . . ?
C16 Si2 C14 112.8(6) . . ?
C15 Si2 C14 112.8(6) . . ?
C19 Si3 C20 105.7(7) . . ?
C19 Si3 C18 105.6(7) . . ?
C20 Si3 C18 103.5(7) . . ?
C19 Si3 C14 112.7(6) . . ?
C20 Si3 C14 112.0(6) . . ?
C18 Si3 C14 116.4(6) . . ?
C21 Si4 C22 109.2(7) . . ?
C21 Si4 C23 107.2(7) . . ?
C22 Si4 C23 103.9(7) . . ?
C21 Si4 C14 109.0(5) . . ?
C22 Si4 C14 113.0(6) . . ?
C23 Si4 C14 114.3(6) . . ?
C1 O1 Si1 123.6(6) . . ?
O1 C1 C2 111.3(9) . . ?
O1 C1 C8 109.3(9) . . ?
C2 C1 C8 111.2(9) . . ?
O1 C1 H1 108.3 . . ?
C2 C1 H1 108.3 . . ?
C8 C1 H1 108.3 . . ?
C3 C2 C7 118.0(11) . . ?
C3 C2 C1 124.1(11) . . ?
C7 C2 C1 117.8(10) . . ?
C4 C3 C2 122.9(12) . . ?
C4 C3 H2 118.6 . . ?
C2 C3 H2 118.6 . . ?
C3 C4 C5 118.8(11) . . ?
C3 C4 H3 120.6 . . ?
C5 C4 H3 120.6 . . ?
C6 C5 C4 118.9(12) . . ?
C6 C5 H4 120.6 . . ?
C4 C5 H4 120.6 . . ?
C5 C6 C7 121.7(13) . . ?
C5 C6 H5 119.2 . . ?
C7 C6 H5 119.2 . . ?
C6 C7 C2 119.7(11) . . ?
C6 C7 H6 120.2 . . ?
C2 C7 H6 120.2 . . ?
C13 C8 C9 119.3(11) . . ?
C13 C8 C1 120.0(10) . . ?
C9 C8 C1 120.7(10) . . ?
C10 C9 C8 120.4(12) . . ?
C10 C9 H7 119.8 . . ?
C8 C9 H7 119.8 . . ?
C9 C10 C11 119.7(13) . . ?
C9 C10 H8 120.1 . . ?
C11 C10 H8 120.1 . . ?
C12 C11 C10 121.4(12) . . ?
C12 C11 H9 119.3 . . ?
C10 C11 H9 119.3 . . ?
C11 C12 C13 119.0(12) . . ?
C11 C12 H10 120.5 . . ?
C13 C12 H10 120.5 . . ?
C8 C13 C12 120.1(12) . . ?
C8 C13 H11 119.9 . . ?
C12 C13 H11 119.9 . . ?
Si1 C14 Si2 109.6(6) . . ?
Si1 C14 Si4 104.8(5) . . ?
Si2 C14 Si4 113.1(5) . . ?
Si1 C14 Si3 112.0(5) . . ?
Si2 C14 Si3 108.2(5) . . ?
Si4 C14 Si3 109.2(6) . . ?
Si2 C15 H12 109.5 . . ?
Si2 C15 H13 109.5 . . ?
H12 C15 H13 109.5 . . ?
Si2 C15 H14 109.5 . . ?
H12 C15 H14 109.5 . . ?
H13 C15 H14 109.5 . . ?
Si2 C16 H15 109.5 . . ?
Si2 C16 H16 109.5 . . ?
H15 C16 H16 109.5 . . ?
Si2 C16 H17 109.5 . . ?
H15 C16 H17 109.5 . . ?
H16 C16 H17 109.5 . . ?
Si2 C17 H18 109.5 . . ?
Si2 C17 H19 109.5 . . ?
H18 C17 H19 109.5 . . ?
Si2 C17 H20 109.5 . . ?
H18 C17 H20 109.5 . . ?
H19 C17 H20 109.5 . . ?
Si3 C18 H21 109.5 . . ?
Si3 C18 H22 109.5 . . ?
H21 C18 H22 109.5 . . ?
Si3 C18 H23 109.5 . . ?
H21 C18 H23 109.5 . . ?
H22 C18 H23 109.5 . . ?
Si3 C19 H24 109.5 . . ?
Si3 C19 H25 109.5 . . ?
H24 C19 H25 109.5 . . ?
Si3 C19 H26 109.5 . . ?
H24 C19 H26 109.5 . . ?
H25 C19 H26 109.5 . . ?
Si3 C20 H27 109.5 . . ?
Si3 C20 H28 109.5 . . ?
H27 C20 H28 109.5 . . ?
Si3 C20 H29 109.5 . . ?
H27 C20 H29 109.5 . . ?
H28 C20 H29 109.5 . . ?
Si4 C21 H30 109.5 . . ?
Si4 C21 H31 109.5 . . ?
H30 C21 H31 109.5 . . ?
Si4 C21 H32 109.5 . . ?
H30 C21 H32 109.5 . . ?
H31 C21 H32 109.5 . . ?
Si4 C22 H33 109.5 . . ?
Si4 C22 H34 109.5 . . ?
H33 C22 H34 109.5 . . ?
Si4 C22 H35 109.5 . . ?
H33 C22 H35 109.5 . . ?
H34 C22 H35 109.5 . . ?
Si4 C23 H36 109.5 . . ?
Si4 C23 H37 109.5 . . ?
H36 C23 H37 109.5 . . ?
Si4 C23 H38 109.5 . . ?
H36 C23 H38 109.5 . . ?
H37 C23 H38 109.5 . . ?
O2 C24 Ru1 176.6(12) . . ?
C26 C25 C29 107.5(11) . . ?
C26 C25 C30 127.3(13) . . ?
C29 C25 C30 124.6(12) . . ?
C26 C25 Ru1 71.7(7) . . ?
C29 C25 Ru1 70.5(7) . . ?
C30 C25 Ru1 130.4(9) . . ?
C25 C26 C27 108.3(12) . . ?
C25 C26 C31 126.1(14) . . ?
C27 C26 C31 125.3(14) . . ?
C25 C26 Ru1 72.4(7) . . ?
C27 C26 Ru1 70.2(7) . . ?
C31 C26 Ru1 128.0(10) . . ?
C28 C27 C26 107.1(12) . . ?
C28 C27 C32 127.5(15) . . ?
C26 C27 C32 124.8(15) . . ?
C28 C27 Ru1 72.1(7) . . ?
C26 C27 Ru1 71.9(7) . . ?
C32 C27 Ru1 128.2(10) . . ?
C27 C28 C29 110.4(13) . . ?
C27 C28 C33 124.9(13) . . ?
C29 C28 C33 124.5(14) . . ?
C27 C28 Ru1 71.8(7) . . ?
C29 C28 Ru1 72.1(7) . . ?
C33 C28 Ru1 126.5(10) . . ?
C28 C29 C25 106.6(11) . . ?
C28 C29 C34 126.7(14) . . ?
C25 C29 C34 125.9(12) . . ?
C28 C29 Ru1 71.2(7) . . ?
C25 C29 Ru1 71.6(7) . . ?
C34 C29 Ru1 130.2(9) . . ?
C25 C30 H39 109.5 . . ?
C25 C30 H40 109.5 . . ?
H39 C30 H40 109.5 . . ?
C25 C30 H41 109.5 . . ?
H39 C30 H41 109.5 . . ?
H40 C30 H41 109.5 . . ?
C26 C31 H42 109.5 . . ?
C26 C31 H43 109.5 . . ?
H42 C31 H43 109.5 . . ?
C26 C31 H44 109.5 . . ?
H42 C31 H44 109.5 . . ?
H43 C31 H44 109.5 . . ?
C27 C32 H45 109.5 . . ?
C27 C32 H46 109.5 . . ?
H45 C32 H46 109.5 . . ?
C27 C32 H47 109.5 . . ?
H45 C32 H47 109.5 . . ?
H46 C32 H47 109.5 . . ?
C28 C33 H48 109.5 . . ?
C28 C33 H49 109.5 . . ?
H48 C33 H49 109.5 . . ?
C28 C33 H50 109.5 . . ?
H48 C33 H50 109.5 . . ?
H49 C33 H50 109.5 . . ?
C29 C34 H51 109.5 . . ?
C29 C34 H52 109.5 . . ?
H51 C34 H52 109.5 . . ?
C29 C34 H53 109.5 . . ?
H51 C34 H53 109.5 . . ?
H52 C34 H53 109.5 . . ?
C58 Ru2 Si5 89.3(4) . . ?
C58 Ru2 C60 129.2(6) . . ?
Si5 Ru2 C60 139.2(4) . . ?
C58 Ru2 C59 101.0(6) . . ?
Si5 Ru2 C59 165.1(4) . . ?
C60 Ru2 C59 36.2(6) . . ?
C58 Ru2 C61 162.1(6) . . ?
Si5 Ru2 C61 107.6(3) . . ?
C60 Ru2 C61 36.7(5) . . ?
C59 Ru2 C61 61.3(5) . . ?
C58 Ru2 C62 133.4(6) . . ?
Si5 Ru2 C62 104.8(3) . . ?
C60 Ru2 C62 60.9(5) . . ?
C59 Ru2 C62 60.3(5) . . ?
C61 Ru2 C62 37.6(4) . . ?
C58 Ru2 C63 102.7(6) . . ?
Si5 Ru2 C63 131.0(3) . . ?
C60 Ru2 C63 60.9(5) . . ?
C59 Ru2 C63 36.4(5) . . ?
C61 Ru2 C63 62.1(5) . . ?
C62 Ru2 C63 36.1(5) . . ?
O3 Si5 C48 103.1(4) . . ?
O3 Si5 Ru2 121.8(3) . . ?
C48 Si5 Ru2 134.9(3) . . ?
C50 Si6 C51 105.7(7) . . ?
C50 Si6 C49 103.5(7) . . ?
C51 Si6 C49 108.4(7) . . ?
C50 Si6 C48 115.4(6) . . ?
C51 Si6 C48 109.6(6) . . ?
C49 Si6 C48 113.7(6) . . ?
C54 Si7 C52 104.9(8) . . ?
C54 Si7 C53 107.0(9) . . ?
C52 Si7 C53 104.2(8) . . ?
C54 Si7 C48 113.4(6) . . ?
C52 Si7 C48 112.6(6) . . ?
C53 Si7 C48 113.8(7) . . ?
C56 Si8 C55 106.8(7) . . ?
C56 Si8 C57 106.1(7) . . ?
C55 Si8 C57 102.7(7) . . ?
C56 Si8 C48 112.9(7) . . ?
C55 Si8 C48 115.4(6) . . ?
C57 Si8 C48 112.2(6) . . ?
C35 O3 Si5 123.4(7) . . ?
O3 C35 C42 110.1(9) . . ?
O3 C35 C36 112.4(9) . . ?
C42 C35 C36 109.7(9) . . ?
O3 C35 H54 108.2 . . ?
C42 C35 H54 108.2 . . ?
C36 C35 H54 108.2 . . ?
C37 C36 C41 119.1(11) . . ?
C37 C36 C35 118.7(10) . . ?
C41 C36 C35 122.0(10) . . ?
C36 C37 C38 120.7(12) . . ?
C36 C37 H55 119.6 . . ?
C38 C37 H55 119.6 . . ?
C39 C38 C37 120.2(11) . . ?
C39 C38 H56 119.9 . . ?
C37 C38 H56 119.9 . . ?
C38 C39 C40 119.9(11) . . ?
C38 C39 H57 120.1 . . ?
C40 C39 H57 120.1 . . ?
C41 C40 C39 119.0(12) . . ?
C41 C40 H58 120.5 . . ?
C39 C40 H58 120.5 . . ?
C36 C41 C40 121.0(12) . . ?
C36 C41 H59 119.5 . . ?
C40 C41 H59 119.5 . . ?
C43 C42 C47 117.7(12) . . ?
C43 C42 C35 121.1(11) . . ?
C47 C42 C35 121.2(11) . . ?
C42 C43 C44 120.2(12) . . ?
C42 C43 H60 119.9 . . ?
C44 C43 H60 119.9 . . ?
C45 C44 C43 118.9(13) . . ?
C45 C44 H61 120.6 . . ?
C43 C44 H61 120.6 . . ?
C46 C45 C44 121.4(14) . . ?
C46 C45 H62 119.3 . . ?
C44 C45 H62 119.3 . . ?
C45 C46 C47 120.4(14) . . ?
C45 C46 H63 119.8 . . ?
C47 C46 H63 119.8 . . ?
C46 C47 C42 121.4(13) . . ?
C46 C47 H64 119.3 . . ?
C42 C47 H64 119.3 . . ?
Si5 C48 Si7 111.1(6) . . ?
Si5 C48 Si8 111.5(5) . . ?
Si7 C48 Si8 109.3(6) . . ?
Si5 C48 Si6 103.6(6) . . ?
Si7 C48 Si6 112.0(5) . . ?
Si8 C48 Si6 109.1(6) . . ?
Si6 C49 H65 109.5 . . ?
Si6 C49 H66 109.5 . . ?
H65 C49 H66 109.5 . . ?
Si6 C49 H67 109.5 . . ?
H65 C49 H67 109.5 . . ?
H66 C49 H67 109.5 . . ?
Si6 C50 H68 109.5 . . ?
Si6 C50 H69 109.5 . . ?
H68 C50 H69 109.5 . . ?
Si6 C50 H70 109.5 . . ?
H68 C50 H70 109.5 . . ?
H69 C50 H70 109.5 . . ?
Si6 C51 H71 109.5 . . ?
Si6 C51 H72 109.5 . . ?
H71 C51 H72 109.5 . . ?
Si6 C51 H73 109.5 . . ?
H71 C51 H73 109.5 . . ?
H72 C51 H73 109.5 . . ?
Si7 C52 H74 109.5 . . ?
Si7 C52 H75 109.5 . . ?
H74 C52 H75 109.5 . . ?
Si7 C52 H76 109.5 . . ?
H74 C52 H76 109.5 . . ?
H75 C52 H76 109.5 . . ?
Si7 C53 H77 109.5 . . ?
Si7 C53 H78 109.5 . . ?
H77 C53 H78 109.5 . . ?
Si7 C53 H79 109.5 . . ?
H77 C53 H79 109.5 . . ?
H78 C53 H79 109.5 . . ?
Si7 C54 H80 109.5 . . ?
Si7 C54 H81 109.5 . . ?
H80 C54 H81 109.5 . . ?
Si7 C54 H82 109.5 . . ?
H80 C54 H82 109.5 . . ?
H81 C54 H82 109.5 . . ?
Si8 C55 H83 109.5 . . ?
Si8 C55 H84 109.5 . . ?
H83 C55 H84 109.5 . . ?
Si8 C55 H85 109.5 . . ?
H83 C55 H85 109.5 . . ?
H84 C55 H85 109.5 . . ?
Si8 C56 H86 109.5 . . ?
Si8 C56 H87 109.5 . . ?
H86 C56 H87 109.5 . . ?
Si8 C56 H88 109.5 . . ?
H86 C56 H88 109.5 . . ?
H87 C56 H88 109.5 . . ?
Si8 C57 H89 109.5 . . ?
Si8 C57 H90 109.5 . . ?
H89 C57 H90 109.5 . . ?
Si8 C57 H91 109.5 . . ?
H89 C57 H91 109.5 . . ?
H90 C57 H91 109.5 . . ?
O4 C58 Ru2 177.2(11) . . ?
C60 C59 C63 109.5(12) . . ?
C60 C59 C64 125.6(15) . . ?
C63 C59 C64 124.7(16) . . ?
C60 C59 Ru2 71.5(7) . . ?
C63 C59 Ru2 73.3(7) . . ?
C64 C59 Ru2 125.6(11) . . ?
C59 C60 C61 109.7(13) . . ?
C59 C60 C65 126.5(14) . . ?
C61 C60 C65 123.8(15) . . ?
C59 C60 Ru2 72.4(7) . . ?
C61 C60 Ru2 72.3(7) . . ?
C65 C60 Ru2 124.5(10) . . ?
C60 C61 C62 105.1(12) . . ?
C60 C61 C66 126.9(13) . . ?
C62 C61 C66 127.0(13) . . ?
C60 C61 Ru2 71.0(8) . . ?
C62 C61 Ru2 71.6(7) . . ?
C66 C61 Ru2 130.2(10) . . ?
C63 C62 C61 109.4(11) . . ?
C63 C62 C67 126.5(12) . . ?
C61 C62 C67 123.6(13) . . ?
C63 C62 Ru2 72.8(7) . . ?
C61 C62 Ru2 70.8(7) . . ?
C67 C62 Ru2 129.1(9) . . ?
C62 C63 C59 106.3(12) . . ?
C62 C63 C68 127.6(14) . . ?
C59 C63 C68 125.9(14) . . ?
C62 C63 Ru2 71.0(7) . . ?
C59 C63 Ru2 70.3(7) . . ?
C68 C63 Ru2 127.4(11) . . ?
C59 C64 H92 109.5 . . ?
C59 C64 H93 109.5 . . ?
H92 C64 H93 109.5 . . ?
C59 C64 H94 109.5 . . ?
H92 C64 H94 109.5 . . ?
H93 C64 H94 109.5 . . ?
C60 C65 H95 109.5 . . ?
C60 C65 H96 109.5 . . ?
H95 C65 H96 109.5 . . ?
C60 C65 H97 109.5 . . ?
H95 C65 H97 109.5 . . ?
H96 C65 H97 109.5 . . ?
C61 C66 H98 109.5 . . ?
C61 C66 H99 109.5 . . ?
H98 C66 H99 109.5 . . ?
C61 C66 H100 109.5 . . ?
H98 C66 H100 109.5 . . ?
H99 C66 H100 109.5 . . ?
C62 C67 H101 109.5 . . ?
C62 C67 H102 109.5 . . ?
H101 C67 H102 109.5 . . ?
C62 C67 H103 109.5 . . ?
H101 C67 H103 109.5 . . ?
H102 C67 H103 109.5 . . ?
C63 C68 H104 109.5 . . ?
C63 C68 H105 109.5 . . ?
H104 C68 H105 109.5 . . ?
C63 C68 H106 109.5 . . ?
H104 C68 H106 109.5 . . ?
H105 C68 H106 109.5 . . ?

loop_
_geom_bond_atom_site_label_1
_geom_bond_atom_site_label_2
_geom_bond_distance
_geom_bond_site_symmetry_2
_geom_bond_publ_flag
Ru1 C24 1.834(12) . ?
Ru1 Si1 2.236(3) . ?
Ru1 C27 2.252(12) . ?
Ru1 C28 2.256(12) . ?
Ru1 C29 2.268(12) . ?
Ru1 C26 2.275(13) . ?
Ru1 C25 2.284(12) . ?
Si1 O1 1.650(8) . ?
Si1 C14 1.864(12) . ?
Si2 C17 1.846(15) . ?
Si2 C16 1.858(15) . ?
Si2 C15 1.909(16) . ?
Si2 C14 1.916(11) . ?
Si3 C19 1.867(14) . ?
Si3 C20 1.870(14) . ?
Si3 C18 1.888(13) . ?
Si3 C14 1.941(11) . ?
Si4 C21 1.853(14) . ?
Si4 C22 1.869(13) . ?
Si4 C23 1.895(15) . ?
Si4 C14 1.922(11) . ?
O1 C1 1.447(14) . ?
O2 C24 1.150(15) . ?
C1 C2 1.506(15) . ?
C1 C8 1.530(16) . ?
C1 H1 1.0000 . ?
C2 C3 1.369(16) . ?
C2 C7 1.405(17) . ?
C3 C4 1.369(17) . ?
C3 H2 0.9500 . ?
C4 C5 1.413(18) . ?
C4 H3 0.9500 . ?
C5 C6 1.361(18) . ?
C5 H4 0.9500 . ?
C6 C7 1.385(17) . ?
C6 H5 0.9500 . ?
C7 H6 0.9500 . ?
C8 C13 1.383(16) . ?
C8 C9 1.400(16) . ?
C9 C10 1.365(18) . ?
C9 H7 0.9500 . ?
C10 C11 1.38(2) . ?
C10 H8 0.9500 . ?
C11 C12 1.37(2) . ?
C11 H9 0.9500 . ?
C12 C13 1.399(19) . ?
C12 H10 0.9500 . ?
C13 H11 0.9500 . ?
C15 H12 0.9800 . ?
C15 H13 0.9800 . ?
C15 H14 0.9800 . ?
C16 H15 0.9800 . ?
C16 H16 0.9800 . ?
C16 H17 0.9800 . ?
C17 H18 0.9800 . ?
C17 H19 0.9800 . ?
C17 H20 0.9800 . ?
C18 H21 0.9800 . ?
C18 H22 0.9800 . ?
C18 H23 0.9800 . ?
C19 H24 0.9800 . ?
C19 H25 0.9800 . ?
C19 H26 0.9800 . ?
C20 H27 0.9800 . ?
C20 H28 0.9800 . ?
C20 H29 0.9800 . ?
C21 H30 0.9800 . ?
C21 H31 0.9800 . ?
C21 H32 0.9800 . ?
C22 H33 0.9800 . ?
C22 H34 0.9800 . ?
C22 H35 0.9800 . ?
C23 H36 0.9800 . ?
C23 H37 0.9800 . ?
C23 H38 0.9800 . ?
C25 C26 1.406(18) . ?
C25 C29 1.479(19) . ?
C25 C30 1.493(18) . ?
C26 C27 1.47(2) . ?
C26 C31 1.494(19) . ?
C27 C28 1.40(2) . ?
C27 C32 1.48(2) . ?
C28 C29 1.421(17) . ?
C28 C33 1.52(2) . ?
C29 C34 1.490(17) . ?
C30 H39 0.9800 . ?
C30 H40 0.9800 . ?
C30 H41 0.9800 . ?
C31 H42 0.9800 . ?
C31 H43 0.9800 . ?
C31 H44 0.9800 . ?
C32 H45 0.9800 . ?
C32 H46 0.9800 . ?
C32 H47 0.9800 . ?
C33 H48 0.9800 . ?
C33 H49 0.9800 . ?
C33 H50 0.9800 . ?
C34 H51 0.9800 . ?
C34 H52 0.9800 . ?
C34 H53 0.9800 . ?
Ru2 C58 1.840(14) . ?
Ru2 Si5 2.241(3) . ?
Ru2 C60 2.249(12) . ?
Ru2 C59 2.261(12) . ?
Ru2 C61 2.266(14) . ?
Ru2 C62 2.278(12) . ?
Ru2 C63 2.301(12) . ?
Si5 O3 1.664(7) . ?
Si5 C48 1.892(11) . ?
Si6 C50 1.869(15) . ?
Si6 C51 1.873(18) . ?
Si6 C49 1.883(14) . ?
Si6 C48 1.934(13) . ?
Si7 C54 1.867(15) . ?
Si7 C52 1.891(17) . ?
Si7 C53 1.892(14) . ?
Si7 C48 1.909(13) . ?
Si8 C56 1.844(15) . ?
Si8 C55 1.866(14) . ?
Si8 C57 1.875(14) . ?
Si8 C48 1.921(11) . ?
O3 C35 1.440(12) . ?
O4 C58 1.168(17) . ?
C35 C42 1.504(17) . ?
C35 C36 1.510(16) . ?
C35 H54 1.0000 . ?
C36 C37 1.371(17) . ?
C36 C41 1.394(16) . ?
C37 C38 1.404(16) . ?
C37 H55 0.9500 . ?
C38 C39 1.372(18) . ?
C38 H56 0.9500 . ?
C39 C40 1.406(18) . ?
C39 H57 0.9500 . ?
C40 C41 1.394(17) . ?
C40 H58 0.9500 . ?
C41 H59 0.9500 . ?
C42 C43 1.398(17) . ?
C42 C47 1.423(17) . ?
C43 C44 1.415(17) . ?
C43 H60 0.9500 . ?
C44 C45 1.39(2) . ?
C44 H61 0.9500 . ?
C45 C46 1.36(2) . ?
C45 H62 0.9500 . ?
C46 C47 1.36(2) . ?
C46 H63 0.9500 . ?
C47 H64 0.9500 . ?
C49 H65 0.9800 . ?
C49 H66 0.9800 . ?
C49 H67 0.9800 . ?
C50 H68 0.9800 . ?
C50 H69 0.9800 . ?
C50 H70 0.9800 . ?
C51 H71 0.9800 . ?
C51 H72 0.9800 . ?
C51 H73 0.9800 . ?
C52 H74 0.9800 . ?
C52 H75 0.9800 . ?
C52 H76 0.9800 . ?
C53 H77 0.9800 . ?
C53 H78 0.9800 . ?
C53 H79 0.9800 . ?
C54 H80 0.9800 . ?
C54 H81 0.9800 . ?
C54 H82 0.9800 . ?
C55 H83 0.9800 . ?
C55 H84 0.9800 . ?
C55 H85 0.9800 . ?
C56 H86 0.9800 . ?
C56 H87 0.9800 . ?
C56 H88 0.9800 . ?
C57 H89 0.9800 . ?
C57 H90 0.9800 . ?
C57 H91 0.9800 . ?
C59 C60 1.40(2) . ?
C59 C63 1.43(2) . ?
C59 C64 1.53(2) . ?
C60 C61 1.423(19) . ?
C60 C65 1.51(2) . ?
C61 C62 1.465(17) . ?
C61 C66 1.50(2) . ?
C62 C63 1.420(18) . ?
C62 C67 1.497(18) . ?
C63 C68 1.497(19) . ?
C64 H92 0.9800 . ?
C64 H93 0.9800 . ?
C64 H94 0.9800 . ?
C65 H95 0.9800 . ?
C65 H96 0.9800 . ?
C65 H97 0.9800 . ?
C66 H98 0.9800 . ?
C66 H99 0.9800 . ?
C66 H100 0.9800 . ?
C67 H101 0.9800 . ?
C67 H102 0.9800 . ?
C67 H103 0.9800 . ?
C68 H104 0.9800 . ?
C68 H105 0.9800 . ?
C68 H106 0.9800 . ?

loop_
_geom_torsion_atom_site_label_1
_geom_torsion_atom_site_label_2
_geom_torsion_atom_site_label_3
_geom_torsion_atom_site_label_4
_geom_torsion
_geom_torsion_site_symmetry_1
_geom_torsion_site_symmetry_2
_geom_torsion_site_symmetry_3
_geom_torsion_site_symmetry_4
_geom_torsion_publ_flag
C24 Ru1 Si1 O1 -73.0(6) . . . . ?
C27 Ru1 Si1 O1 65.3(18) . . . . ?
C28 Ru1 Si1 O1 125.2(7) . . . . ?
C29 Ru1 Si1 O1 101.4(5) . . . . ?
C26 Ru1 Si1 O1 34.1(6) . . . . ?
C25 Ru1 Si1 O1 62.0(5) . . . . ?
C24 Ru1 Si1 C14 102.2(7) . . . . ?
C27 Ru1 Si1 C14 -119.4(18) . . . . ?
C28 Ru1 Si1 C14 -59.6(8) . . . . ?
C29 Ru1 Si1 C14 -83.4(6) . . . . ?
C26 Ru1 Si1 C14 -150.7(7) . . . . ?
C25 Ru1 Si1 C14 -122.7(6) . . . . ?
C14 Si1 O1 C1 -169.5(8) . . . . ?
Ru1 Si1 O1 C1 7.1(9) . . . . ?
Si1 O1 C1 C2 -128.2(8) . . . . ?
Si1 O1 C1 C8 108.5(9) . . . . ?
O1 C1 C2 C3 -30.4(15) . . . . ?
C8 C1 C2 C3 91.8(14) . . . . ?
O1 C1 C2 C7 154.3(10) . . . . ?
C8 C1 C2 C7 -83.5(12) . . . . ?
C7 C2 C3 C4 -1.1(19) . . . . ?
C1 C2 C3 C4 -176.4(12) . . . . ?
C2 C3 C4 C5 2(2) . . . . ?
C3 C4 C5 C6 -2.2(19) . . . . ?
C4 C5 C6 C7 2(2) . . . . ?
C5 C6 C7 C2 -2(2) . . . . ?
C3 C2 C7 C6 1.0(17) . . . . ?
C1 C2 C7 C6 176.6(11) . . . . ?
O1 C1 C8 C13 -111.6(11) . . . . ?
C2 C1 C8 C13 125.1(11) . . . . ?
O1 C1 C8 C9 69.7(13) . . . . ?
C2 C1 C8 C9 -53.6(14) . . . . ?
C13 C8 C9 C10 -0.6(18) . . . . ?
C1 C8 C9 C10 178.2(11) . . . . ?
C8 C9 C10 C11 1.7(19) . . . . ?
C9 C10 C11 C12 -3(2) . . . . ?
C10 C11 C12 C13 3(2) . . . . ?
C9 C8 C13 C12 0.7(17) . . . . ?
C1 C8 C13 C12 -178.1(11) . . . . ?
C11 C12 C13 C8 -2.0(19) . . . . ?
O1 Si1 C14 Si2 -73.4(6) . . . . ?
Ru1 Si1 C14 Si2 110.6(5) . . . . ?
O1 Si1 C14 Si4 48.2(6) . . . . ?
Ru1 Si1 C14 Si4 -127.7(4) . . . . ?
O1 Si1 C14 Si3 166.5(5) . . . . ?
Ru1 Si1 C14 Si3 -9.4(9) . . . . ?
C17 Si2 C14 Si1 29.4(11) . . . . ?
C16 Si2 C14 Si1 152.7(7) . . . . ?
C15 Si2 C14 Si1 -88.4(8) . . . . ?
C17 Si2 C14 Si4 -87.1(11) . . . . ?
C16 Si2 C14 Si4 36.2(9) . . . . ?
C15 Si2 C14 Si4 155.0(7) . . . . ?
C17 Si2 C14 Si3 151.8(10) . . . . ?
C16 Si2 C14 Si3 -84.9(8) . . . . ?
C15 Si2 C14 Si3 34.0(9) . . . . ?
C21 Si4 C14 Si1 38.5(7) . . . . ?
C22 Si4 C14 Si1 -83.2(6) . . . . ?
C23 Si4 C14 Si1 158.3(6) . . . . ?
C21 Si4 C14 Si2 157.8(7) . . . . ?
C22 Si4 C14 Si2 36.2(8) . . . . ?
C23 Si4 C14 Si2 -82.3(8) . . . . ?
C21 Si4 C14 Si3 -81.7(7) . . . . ?
C22 Si4 C14 Si3 156.7(6) . . . . ?
C23 Si4 C14 Si3 38.2(8) . . . . ?
C19 Si3 C14 Si1 -70.0(8) . . . . ?
C20 Si3 C14 Si1 171.0(7) . . . . ?
C18 Si3 C14 Si1 52.2(8) . . . . ?
C19 Si3 C14 Si2 169.1(6) . . . . ?
C20 Si3 C14 Si2 50.1(8) . . . . ?
C18 Si3 C14 Si2 -68.7(7) . . . . ?
C19 Si3 C14 Si4 45.6(8) . . . . ?
C20 Si3 C14 Si4 -73.4(8) . . . . ?
C18 Si3 C14 Si4 167.8(6) . . . . ?
Si1 Ru1 C24 O2 174(23) . . . . ?
C27 Ru1 C24 O2 3(23) . . . . ?
C28 Ru1 C24 O2 -22(23) . . . . ?
C29 Ru1 C24 O2 12(24) . . . . ?
C26 Ru1 C24 O2 42(23) . . . . ?
C25 Ru1 C24 O2 65(23) . . . . ?
C24 Ru1 C25 C26 -40.2(10) . . . . ?
Si1 Ru1 C25 C26 -142.8(7) . . . . ?
C27 Ru1 C25 C26 38.1(8) . . . . ?
C28 Ru1 C25 C26 79.3(9) . . . . ?
C29 Ru1 C25 C26 117.0(10) . . . . ?
C24 Ru1 C25 C29 -157.2(7) . . . . ?
Si1 Ru1 C25 C29 100.2(6) . . . . ?
C27 Ru1 C25 C29 -78.9(8) . . . . ?
C28 Ru1 C25 C29 -37.7(7) . . . . ?
C26 Ru1 C25 C29 -117.0(10) . . . . ?
C24 Ru1 C25 C30 83.6(14) . . . . ?
Si1 Ru1 C25 C30 -19.0(14) . . . . ?
C27 Ru1 C25 C30 161.9(15) . . . . ?
C28 Ru1 C25 C30 -156.9(15) . . . . ?
C29 Ru1 C25 C30 -119.2(16) . . . . ?
C26 Ru1 C25 C30 123.8(16) . . . . ?
C29 C25 C26 C27 0.4(14) . . . . ?
C30 C25 C26 C27 171.3(13) . . . . ?
Ru1 C25 C26 C27 -61.3(9) . . . . ?
C29 C25 C26 C31 -173.6(13) . . . . ?
C30 C25 C26 C31 -3(2) . . . . ?
Ru1 C25 C26 C31 124.6(14) . . . . ?
C29 C25 C26 Ru1 61.7(8) . . . . ?
C30 C25 C26 Ru1 -127.4(13) . . . . ?
C24 Ru1 C26 C25 151.3(8) . . . . ?
Si1 Ru1 C26 C25 50.7(9) . . . . ?
C27 Ru1 C26 C25 -117.7(11) . . . . ?
C28 Ru1 C26 C25 -80.4(8) . . . . ?
C29 Ru1 C26 C25 -38.5(7) . . . . ?
C24 Ru1 C26 C27 -91.0(8) . . . . ?
Si1 Ru1 C26 C27 168.4(6) . . . . ?
C28 Ru1 C26 C27 37.3(8) . . . . ?
C29 Ru1 C26 C27 79.2(8) . . . . ?
C25 Ru1 C26 C27 117.7(11) . . . . ?
C24 Ru1 C26 C31 28.9(15) . . . . ?
Si1 Ru1 C26 C31 -71.7(15) . . . . ?
C27 Ru1 C26 C31 119.9(17) . . . . ?
C28 Ru1 C26 C31 157.2(16) . . . . ?
C29 Ru1 C26 C31 -160.9(16) . . . . ?
C25 Ru1 C26 C31 -122.4(18) . . . . ?
C25 C26 C27 C28 -1.3(15) . . . . ?
C31 C26 C27 C28 172.8(13) . . . . ?
Ru1 C26 C27 C28 -64.0(9) . . . . ?
C25 C26 C27 C32 -173.0(13) . . . . ?
C31 C26 C27 C32 1(2) . . . . ?
Ru1 C26 C27 C32 124.3(14) . . . . ?
C25 C26 C27 Ru1 62.7(9) . . . . ?
C31 C26 C27 Ru1 -123.2(14) . . . . ?
C24 Ru1 C27 C28 -146.8(9) . . . . ?
Si1 Ru1 C27 C28 76(2) . . . . ?
C29 Ru1 C27 C28 36.2(8) . . . . ?
C26 Ru1 C27 C28 115.5(12) . . . . ?
C25 Ru1 C27 C28 79.5(9) . . . . ?
C24 Ru1 C27 C26 97.6(8) . . . . ?
Si1 Ru1 C27 C26 -40(2) . . . . ?
C28 Ru1 C27 C26 -115.5(12) . . . . ?
C29 Ru1 C27 C26 -79.3(8) . . . . ?
C25 Ru1 C27 C26 -36.1(7) . . . . ?
C24 Ru1 C27 C32 -22.8(17) . . . . ?
Si1 Ru1 C27 C32 -160.1(13) . . . . ?
C28 Ru1 C27 C32 124(2) . . . . ?
C29 Ru1 C27 C32 160.2(18) . . . . ?
C26 Ru1 C27 C32 -120.4(19) . . . . ?
C25 Ru1 C27 C32 -156.5(18) . . . . ?
C26 C27 C28 C29 1.6(15) . . . . ?
C32 C27 C28 C29 173.0(13) . . . . ?
Ru1 C27 C28 C29 -62.2(9) . . . . ?
C26 C27 C28 C33 -173.9(13) . . . . ?
C32 C27 C28 C33 -3(2) . . . . ?
Ru1 C27 C28 C33 122.3(14) . . . . ?
C26 C27 C28 Ru1 63.8(9) . . . . ?
C32 C27 C28 Ru1 -124.8(15) . . . . ?
C24 Ru1 C28 C27 44.4(12) . . . . ?
Si1 Ru1 C28 C27 -159.6(7) . . . . ?
C29 Ru1 C28 C27 -119.4(13) . . . . ?
C26 Ru1 C28 C27 -39.3(9) . . . . ?
C25 Ru1 C28 C27 -80.4(9) . . . . ?
C24 Ru1 C28 C29 163.8(9) . . . . ?
Si1 Ru1 C28 C29 -40.2(11) . . . . ?
C27 Ru1 C28 C29 119.4(13) . . . . ?
C26 Ru1 C28 C29 80.2(9) . . . . ?
C25 Ru1 C28 C29 39.1(8) . . . . ?
C24 Ru1 C28 C33 -76.0(15) . . . . ?
Si1 Ru1 C28 C33 79.9(14) . . . . ?
C27 Ru1 C28 C33 -120.4(17) . . . . ?
C29 Ru1 C28 C33 120.1(17) . . . . ?
C26 Ru1 C28 C33 -159.7(15) . . . . ?
C25 Ru1 C28 C33 159.2(15) . . . . ?
C27 C28 C29 C25 -1.4(14) . . . . ?
C33 C28 C29 C25 174.2(12) . . . . ?
Ru1 C28 C29 C25 -63.3(8) . . . . ?
C27 C28 C29 C34 -171.4(13) . . . . ?
C33 C28 C29 C34 4(2) . . . . ?
Ru1 C28 C29 C34 126.6(13) . . . . ?
C27 C28 C29 Ru1 61.9(9) . . . . ?
C33 C28 C29 Ru1 -122.5(14) . . . . ?
C26 C25 C29 C28 0.5(13) . . . . ?
C30 C25 C29 C28 -170.7(12) . . . . ?
Ru1 C25 C29 C28 63.1(8) . . . . ?
C26 C25 C29 C34 170.7(12) . . . . ?
C30 C25 C29 C34 -1(2) . . . . ?
Ru1 C25 C29 C34 -126.8(13) . . . . ?
C26 C25 C29 Ru1 -62.5(8) . . . . ?
C30 C25 C29 Ru1 126.2(13) . . . . ?
C24 Ru1 C29 C28 -46(2) . . . . ?
Si1 Ru1 C29 C28 153.4(8) . . . . ?
C27 Ru1 C29 C28 -35.7(9) . . . . ?
C26 Ru1 C29 C28 -79.1(9) . . . . ?
C25 Ru1 C29 C28 -115.6(11) . . . . ?
C24 Ru1 C29 C25 70(2) . . . . ?
Si1 Ru1 C29 C25 -91.0(6) . . . . ?
C27 Ru1 C29 C25 79.8(8) . . . . ?
C28 Ru1 C29 C25 115.6(11) . . . . ?
C26 Ru1 C29 C25 36.5(7) . . . . ?
C24 Ru1 C29 C34 -168.2(16) . . . . ?
Si1 Ru1 C29 C34 30.8(14) . . . . ?
C27 Ru1 C29 C34 -158.3(15) . . . . ?
C28 Ru1 C29 C34 -122.6(17) . . . . ?
C26 Ru1 C29 C34 158.3(15) . . . . ?
C25 Ru1 C29 C34 121.8(16) . . . . ?
C58 Ru2 Si5 O3 -71.3(6) . . . . ?
C60 Ru2 Si5 O3 126.2(7) . . . . ?
C59 Ru2 Si5 O3 63.1(18) . . . . ?
C61 Ru2 Si5 O3 102.9(5) . . . . ?
C62 Ru2 Si5 O3 63.8(5) . . . . ?
C63 Ru2 Si5 O3 35.0(6) . . . . ?
C58 Ru2 Si5 C48 103.9(7) . . . . ?
C60 Ru2 Si5 C48 -58.7(9) . . . . ?
C59 Ru2 Si5 C48 -121.8(19) . . . . ?
C61 Ru2 Si5 C48 -81.9(7) . . . . ?
C62 Ru2 Si5 C48 -121.1(7) . . . . ?
C63 Ru2 Si5 C48 -149.9(7) . . . . ?
C48 Si5 O3 C35 -170.9(9) . . . . ?
Ru2 Si5 O3 C35 5.6(10) . . . . ?
Si5 O3 C35 C42 109.6(9) . . . . ?
Si5 O3 C35 C36 -127.8(8) . . . . ?
O3 C35 C36 C37 156.1(10) . . . . ?
C42 C35 C36 C37 -81.1(13) . . . . ?
O3 C35 C36 C41 -28.9(15) . . . . ?
C42 C35 C36 C41 93.9(13) . . . . ?
C41 C36 C37 C38 1.1(19) . . . . ?
C35 C36 C37 C38 176.3(12) . . . . ?
C36 C37 C38 C39 -1(2) . . . . ?
C37 C38 C39 C40 1(2) . . . . ?
C38 C39 C40 C41 -2(2) . . . . ?
C37 C36 C41 C40 -2.1(19) . . . . ?
C35 C36 C41 C40 -177.1(12) . . . . ?
C39 C40 C41 C36 2(2) . . . . ?
O3 C35 C42 C43 65.7(13) . . . . ?
C36 C35 C42 C43 -58.4(13) . . . . ?
O3 C35 C42 C47 -115.1(11) . . . . ?
C36 C35 C42 C47 120.8(11) . . . . ?
C47 C42 C43 C44 0.1(17) . . . . ?
C35 C42 C43 C44 179.3(10) . . . . ?
C42 C43 C44 C45 0.4(18) . . . . ?
C43 C44 C45 C46 -1.4(19) . . . . ?
C44 C45 C46 C47 2(2) . . . . ?
C45 C46 C47 C42 -1.3(19) . . . . ?
C43 C42 C47 C46 0.3(17) . . . . ?
C35 C42 C47 C46 -178.9(11) . . . . ?
O3 Si5 C48 Si7 -72.8(6) . . . . ?
Ru2 Si5 C48 Si7 111.4(5) . . . . ?
O3 Si5 C48 Si8 164.9(6) . . . . ?
Ru2 Si5 C48 Si8 -10.8(10) . . . . ?
O3 Si5 C48 Si6 47.7(6) . . . . ?
Ru2 Si5 C48 Si6 -128.1(4) . . . . ?
C54 Si7 C48 Si5 32.8(10) . . . . ?
C52 Si7 C48 Si5 -86.2(8) . . . . ?
C53 Si7 C48 Si5 155.5(7) . . . . ?
C54 Si7 C48 Si8 156.3(8) . . . . ?
C52 Si7 C48 Si8 37.3(9) . . . . ?
C53 Si7 C48 Si8 -81.0(8) . . . . ?
C54 Si7 C48 Si6 -82.6(9) . . . . ?
C52 Si7 C48 Si6 158.4(7) . . . . ?
C53 Si7 C48 Si6 40.1(8) . . . . ?
C56 Si8 C48 Si5 -68.3(9) . . . . ?
C55 Si8 C48 Si5 54.8(9) . . . . ?
C57 Si8 C48 Si5 171.9(7) . . . . ?
C56 Si8 C48 Si7 168.3(7) . . . . ?
C55 Si8 C48 Si7 -68.5(8) . . . . ?
C57 Si8 C48 Si7 48.6(8) . . . . ?
C56 Si8 C48 Si6 45.5(8) . . . . ?
C55 Si8 C48 Si6 168.6(6) . . . . ?
C57 Si8 C48 Si6 -74.3(8) . . . . ?
C50 Si6 C48 Si5 157.7(7) . . . . ?
C51 Si6 C48 Si5 38.5(7) . . . . ?
C49 Si6 C48 Si5 -83.0(7) . . . . ?
C50 Si6 C48 Si7 -82.4(8) . . . . ?
C51 Si6 C48 Si7 158.4(6) . . . . ?
C49 Si6 C48 Si7 36.9(8) . . . . ?
C50 Si6 C48 Si8 38.8(9) . . . . ?
C51 Si6 C48 Si8 -80.4(7) . . . . ?
C49 Si6 C48 Si8 158.2(6) . . . . ?
Si5 Ru2 C58 O4 -162(28) . . . . ?
C60 Ru2 C58 O4 3(28) . . . . ?
C59 Ru2 C58 O4 29(28) . . . . ?
C61 Ru2 C58 O4 36(29) . . . . ?
C62 Ru2 C58 O4 88(28) . . . . ?
C63 Ru2 C58 O4 66(28) . . . . ?
C58 Ru2 C59 C60 -145.6(9) . . . . ?
Si5 Ru2 C59 C60 81(2) . . . . ?
C61 Ru2 C59 C60 37.0(8) . . . . ?
C62 Ru2 C59 C60 80.3(9) . . . . ?
C63 Ru2 C59 C60 117.9(12) . . . . ?
C58 Ru2 C59 C63 96.4(9) . . . . ?
Si5 Ru2 C59 C63 -37(2) . . . . ?
C60 Ru2 C59 C63 -117.9(12) . . . . ?
C61 Ru2 C59 C63 -80.9(9) . . . . ?
C62 Ru2 C59 C63 -37.6(8) . . . . ?
C58 Ru2 C59 C64 -24.6(17) . . . . ?
Si5 Ru2 C59 C64 -157.8(13) . . . . ?
C60 Ru2 C59 C64 121(2) . . . . ?
C61 Ru2 C59 C64 158.0(18) . . . . ?
C62 Ru2 C59 C64 -158.6(18) . . . . ?
C63 Ru2 C59 C64 -121(2) . . . . ?
C63 C59 C60 C61 0.8(15) . . . . ?
C64 C59 C60 C61 176.0(13) . . . . ?
Ru2 C59 C60 C61 -63.1(9) . . . . ?
C63 C59 C60 C65 -175.7(13) . . . . ?
C64 C59 C60 C65 -1(2) . . . . ?
Ru2 C59 C60 C65 120.4(14) . . . . ?
C63 C59 C60 Ru2 63.9(9) . . . . ?
C64 C59 C60 Ru2 -121.0(15) . . . . ?
C58 Ru2 C60 C59 45.6(12) . . . . ?
Si5 Ru2 C60 C59 -157.1(7) . . . . ?
C61 Ru2 C60 C59 -118.2(13) . . . . ?
C62 Ru2 C60 C59 -78.5(9) . . . . ?
C63 Ru2 C60 C59 -36.9(9) . . . . ?
C58 Ru2 C60 C61 163.8(9) . . . . ?
Si5 Ru2 C60 C61 -39.0(11) . . . . ?
C59 Ru2 C60 C61 118.2(13) . . . . ?
C62 Ru2 C60 C61 39.7(8) . . . . ?
C63 Ru2 C60 C61 81.3(9) . . . . ?
C58 Ru2 C60 C65 -77.0(17) . . . . ?
Si5 Ru2 C60 C65 80.3(15) . . . . ?
C59 Ru2 C60 C65 -122.6(18) . . . . ?
C61 Ru2 C60 C65 119.2(18) . . . . ?
C62 Ru2 C60 C65 158.9(16) . . . . ?
C63 Ru2 C60 C65 -159.5(16) . . . . ?
C59 C60 C61 C62 -0.8(14) . . . . ?
C65 C60 C61 C62 175.8(12) . . . . ?
Ru2 C60 C61 C62 -64.0(8) . . . . ?
C59 C60 C61 C66 -170.4(13) . . . . ?
C65 C60 C61 C66 6(2) . . . . ?
Ru2 C60 C61 C66 126.5(14) . . . . ?
C59 C60 C61 Ru2 63.2(9) . . . . ?
C65 C60 C61 Ru2 -120.2(13) . . . . ?
C58 Ru2 C61 C60 -45(2) . . . . ?
Si5 Ru2 C61 C60 154.5(8) . . . . ?
C59 Ru2 C61 C60 -36.4(9) . . . . ?
C62 Ru2 C61 C60 -113.9(12) . . . . ?
C63 Ru2 C61 C60 -77.9(9) . . . . ?
C58 Ru2 C61 C62 69.1(18) . . . . ?
Si5 Ru2 C61 C62 -91.6(7) . . . . ?
C60 Ru2 C61 C62 113.9(12) . . . . ?
C59 Ru2 C61 C62 77.5(8) . . . . ?
C63 Ru2 C61 C62 36.0(7) . . . . ?
C58 Ru2 C61 C66 -167.5(16) . . . . ?
Si5 Ru2 C61 C66 31.7(13) . . . . ?
C60 Ru2 C61 C66 -122.7(17) . . . . ?
C59 Ru2 C61 C66 -159.1(15) . . . . ?
C62 Ru2 C61 C66 123.4(16) . . . . ?
C63 Ru2 C61 C66 159.3(14) . . . . ?
C60 C61 C62 C63 0.6(14) . . . . ?
C66 C61 C62 C63 170.1(13) . . . . ?
Ru2 C61 C62 C63 -63.0(9) . . . . ?
C60 C61 C62 C67 -171.7(12) . . . . ?
C66 C61 C62 C67 -2(2) . . . . ?
Ru2 C61 C62 C67 124.7(12) . . . . ?
C60 C61 C62 Ru2 63.5(9) . . . . ?
C66 C61 C62 Ru2 -126.9(14) . . . . ?
C58 Ru2 C62 C63 -38.3(10) . . . . ?
Si5 Ru2 C62 C63 -141.9(7) . . . . ?
C60 Ru2 C62 C63 79.6(9) . . . . ?
C59 Ru2 C62 C63 37.9(8) . . . . ?
C61 Ru2 C62 C63 118.4(11) . . . . ?
C58 Ru2 C62 C61 -156.8(8) . . . . ?
Si5 Ru2 C62 C61 99.7(7) . . . . ?
C60 Ru2 C62 C61 -38.8(8) . . . . ?
C59 Ru2 C62 C61 -80.5(9) . . . . ?
C63 Ru2 C62 C61 -118.4(11) . . . . ?
C58 Ru2 C62 C67 85.1(14) . . . . ?
Si5 Ru2 C62 C67 -18.4(13) . . . . ?
C60 Ru2 C62 C67 -156.9(15) . . . . ?
C59 Ru2 C62 C67 161.4(15) . . . . ?
C61 Ru2 C62 C67 -118.1(16) . . . . ?
C63 Ru2 C62 C67 123.5(16) . . . . ?
C61 C62 C63 C59 -0.1(14) . . . . ?
C67 C62 C63 C59 171.9(12) . . . . ?
Ru2 C62 C63 C59 -61.8(9) . . . . ?
C61 C62 C63 C68 -175.2(14) . . . . ?
C67 C62 C63 C68 -3(2) . . . . ?
Ru2 C62 C63 C68 123.1(15) . . . . ?
C61 C62 C63 Ru2 61.7(9) . . . . ?
C67 C62 C63 Ru2 -126.3(13) . . . . ?
C60 C59 C63 C62 -0.4(15) . . . . ?
C64 C59 C63 C62 -175.6(13) . . . . ?
Ru2 C59 C63 C62 62.3(9) . . . . ?
C60 C59 C63 C68 174.8(14) . . . . ?
C64 C59 C63 C68 0(2) . . . . ?
Ru2 C59 C63 C68 -122.5(15) . . . . ?
C60 C59 C63 Ru2 -62.7(9) . . . . ?
C64 C59 C63 Ru2 122.1(14) . . . . ?
C58 Ru2 C63 C62 152.5(7) . . . . ?
Si5 Ru2 C63 C62 52.2(9) . . . . ?
C60 Ru2 C63 C62 -79.4(8) . . . . ?
C59 Ru2 C63 C62 -116.1(12) . . . . ?
C61 Ru2 C63 C62 -37.4(7) . . . . ?
C58 Ru2 C63 C59 -91.5(9) . . . . ?
Si5 Ru2 C63 C59 168.2(7) . . . . ?
C60 Ru2 C63 C59 36.6(9) . . . . ?
C61 Ru2 C63 C59 78.6(9) . . . . ?
C62 Ru2 C63 C59 116.1(12) . . . . ?
C58 Ru2 C63 C68 29.1(15) . . . . ?
Si5 Ru2 C63 C68 -71.2(15) . . . . ?
C60 Ru2 C63 C68 157.2(16) . . . . ?
C59 Ru2 C63 C68 120.6(18) . . . . ?
C61 Ru2 C63 C68 -160.8(16) . . . . ?
C62 Ru2 C63 C68 -123.3(18) . . . . ?
